data_4028336
loop_
_publ_author_name
'Maozhong Miao'
'Jian Cao'
'Xian Huang'
'Luling Wu'

_publ_section_title
;
 Hydroxyphosphinylation Reaction of 3-Cyclopropylideneprop-2-en-1-ones via
 C-P \s-Bond Cleavage
;
_journal_name_full 'Journal of Organic Chemistry'
_journal_page_first 5999
_journal_page_last 6007
_journal_paper_doi 10.1021/jo400610q
_journal_volume 78
_journal_year 2013
_chemical_formula_moiety 'C31 H25 O4 P'
_chemical_formula_sum 'C31 H25 O4 P'
_chemical_formula_weight 492.48
_chemical_name_systematic
; 
 ? 
;
_space_group_IT_number 14
_symmetry_cell_setting monoclinic
_symmetry_space_group_name_Hall '-P 2yn'
_symmetry_space_group_name_H-M 'P 1 21/n 1'
_atom_sites_solution_hydrogens geom
_atom_sites_solution_primary direct
_atom_sites_solution_secondary difmap
_audit_creation_method SHELXL-97
_cell_angle_alpha 90.00
_cell_angle_beta 102.115(7)
_cell_angle_gamma 90.00
_cell_formula_units_Z 4
_cell_length_a 9.4609(7)
_cell_length_b 16.3870(14)
_cell_length_c 16.6190(11)
_cell_measurement_reflns_used 1899
_cell_measurement_temperature 293(2)
_cell_measurement_theta_max 29.1895
_cell_measurement_theta_min 3.0147
_cell_volume 2519.2(3)
_computing_cell_refinement 'CrysAlis PRO (Agilent Technologies, 2011)'
_computing_data_collection 'CrysAlis PRO'
_computing_data_reduction 'CrysAlis PRO'
_computing_molecular_graphics 'OLEX2 (Dolomanov et al., 2009)'
_computing_publication_material OLEX2
_computing_structure_refinement 'SHELXL-97 (Sheldrick, 2008)'
_computing_structure_solution 'SHELXS-97 (Sheldrick, 2008)'
_diffrn_ambient_temperature 293(2)
_diffrn_detector_area_resol_mean 10.3592
_diffrn_measured_fraction_theta_full 0.996
_diffrn_measured_fraction_theta_max 0.996
_diffrn_measurement_device_type 'Xcalibur, Atlas, Gemini ultra'
_diffrn_measurement_method '\w scans'
_diffrn_radiation_monochromator graphite
_diffrn_radiation_source 'fine-focus sealed tube'
_diffrn_radiation_type MoK\a
_diffrn_radiation_wavelength 0.71073
_diffrn_reflns_av_R_equivalents 0.0535
_diffrn_reflns_av_sigmaI/netI 0.0699
_diffrn_reflns_limit_h_max 11
_diffrn_reflns_limit_h_min -11
_diffrn_reflns_limit_k_max 16
_diffrn_reflns_limit_k_min -19
_diffrn_reflns_limit_l_max 20
_diffrn_reflns_limit_l_min -19
_diffrn_reflns_number 10243
_diffrn_reflns_theta_full 25.35
_diffrn_reflns_theta_max 25.35
_diffrn_reflns_theta_min 3.02
_exptl_absorpt_coefficient_mu 0.145
_exptl_absorpt_correction_T_max 0.9497
_exptl_absorpt_correction_T_min 0.9377
_exptl_absorpt_correction_type multi-scan
_exptl_absorpt_process_details
;
CrysAlis PRO (Agilent Technologies, 2011) 
;
_exptl_crystal_colour yellow
_exptl_crystal_density_diffrn 1.299
_exptl_crystal_description block
_exptl_crystal_F_000 1032
_exptl_crystal_size_max 0.45
_exptl_crystal_size_mid 0.43
_exptl_crystal_size_min 0.36
_refine_diff_density_max 0.239
_refine_diff_density_min -0.329
_refine_diff_density_rms 0.055
_refine_ls_extinction_method none
_refine_ls_goodness_of_fit_ref 1.045
_refine_ls_hydrogen_treatment constr
_refine_ls_matrix_type full
_refine_ls_number_parameters 326
_refine_ls_number_reflns 4599
_refine_ls_number_restraints 0
_refine_ls_restrained_S_all 1.045
_refine_ls_R_factor_all 0.1014
_refine_ls_R_factor_gt 0.0586
_refine_ls_shift/su_max 0.000
_refine_ls_shift/su_mean 0.000
_refine_ls_structure_factor_coef Fsqd
_refine_ls_weighting_details 'calc w=1/[\s^2^(Fo^2^)+(0.0536P)^2^+0.2706P] where P=(Fo^2^+2Fc^2^)/3'
_refine_ls_weighting_scheme calc
_refine_ls_wR_factor_gt 0.1241
_refine_ls_wR_factor_ref 0.1474
_reflns_number_gt 2894
_reflns_number_total 4599
_reflns_threshold_expression >2sigma(I)
_cod_data_source_file jo400610q_si_003.cif
_cod_data_source_block 120912_cj120804_3
_cod_original_sg_symbol_H-M 'P 21/n'
_cod_database_code 4028336

loop_
_symmetry_equiv_pos_as_xyz
'x, y, z'
'-x+1/2, y+1/2, -z+1/2'
'-x, -y, -z'
'x-1/2, -y-1/2, z-1/2'

loop_
_atom_site_label
_atom_site_type_symbol
_atom_site_fract_x
_atom_site_fract_y
_atom_site_fract_z
_atom_site_U_iso_or_equiv
_atom_site_adp_type
_atom_site_occupancy
_atom_site_symmetry_multiplicity
_atom_site_calc_flag
_atom_site_refinement_flags
P1 P 1.00005(8) 0.22949(4) 0.01937(4) 0.0475(2) Uani 1 1 d .
O1 O 0.9602(2) 0.17717(11) 0.08339(12) 0.0615(6) Uani 1 1 d .
O2 O 0.9555(2) 0.35726(12) -0.13120(12) 0.0608(5) Uani 1 1 d .
O3 O 0.7567(2) 0.31748(13) 0.12018(12) 0.0684(6) Uani 1 1 d .
O4 O 0.3474(3) 0.00708(14) 0.11559(15) 0.0868(7) Uani 1 1 d .
C1 C 1.0691(3) 0.39068(19) 0.0640(2) 0.0638(9) Uani 1 1 d .
H1 H 0.9723 0.4025 0.0429 0.077 Uiso 1 1 calc R
C2 C 1.1615(4) 0.4515(2) 0.1000(2) 0.0767(10) Uani 1 1 d .
H2 H 1.1270 0.5045 0.1018 0.092 Uiso 1 1 calc R
C3 C 1.3038(4) 0.4348(2) 0.1331(2) 0.0672(9) Uani 1 1 d .
H3 H 1.3651 0.4761 0.1580 0.081 Uiso 1 1 calc R
C4 C 1.3555(3) 0.3570(2) 0.12935(18) 0.0603(8) Uani 1 1 d .
H4 H 1.4518 0.3453 0.1520 0.072 Uiso 1 1 calc R
C5 C 1.2638(3) 0.29600(18) 0.09171(16) 0.0522(7) Uani 1 1 d .
H5 H 1.2995 0.2435 0.0883 0.063 Uiso 1 1 calc R
C6 C 1.1200(3) 0.31208(16) 0.05921(15) 0.0438(6) Uani 1 1 d .
C7 C 1.1704(3) 0.20570(18) -0.10052(17) 0.0538(7) Uani 1 1 d .
H7 H 1.1985 0.2601 -0.0935 0.065 Uiso 1 1 calc R
C8 C 1.2181(3) 0.1585(2) -0.15807(19) 0.0660(9) Uani 1 1 d .
H8 H 1.2767 0.1813 -0.1906 0.079 Uiso 1 1 calc R
C9 C 1.1791(4) 0.0782(2) -0.1674(2) 0.0843(11) Uani 1 1 d .
H9 H 1.2115 0.0467 -0.2064 0.101 Uiso 1 1 calc R
C10 C 1.0934(4) 0.0434(2) -0.1201(3) 0.0875(11) Uani 1 1 d .
H10 H 1.0692 -0.0116 -0.1262 0.105 Uiso 1 1 calc R
C11 C 1.0427(4) 0.09073(18) -0.0631(2) 0.0719(9) Uani 1 1 d .
H11 H 0.9829 0.0675 -0.0315 0.086 Uiso 1 1 calc R
C12 C 1.0803(3) 0.17232(16) -0.05268(17) 0.0482(7) Uani 1 1 d .
C13 C 0.8429(3) 0.27651(16) -0.04643(16) 0.0471(7) Uani 1 1 d .
C14 C 0.8629(3) 0.30731(18) -0.12898(17) 0.0499(7) Uani 1 1 d .
C15 C 0.7724(4) 0.2720(2) -0.20564(18) 0.0724(10) Uani 1 1 d .
H15A H 0.8231 0.2256 -0.2224 0.087 Uiso 1 1 calc R
H15B H 0.7622 0.3126 -0.2490 0.087 Uiso 1 1 calc R
C16 C 0.6227(3) 0.2446(2) -0.19754(18) 0.0691(9) Uani 1 1 d .
H16A H 0.5663 0.2311 -0.2517 0.083 Uiso 1 1 calc R
H16B H 0.6314 0.1956 -0.1641 0.083 Uiso 1 1 calc R
C17 C 0.5443(3) 0.30865(18) -0.15931(17) 0.0550(8) Uani 1 1 d .
C18 C 0.5884(3) 0.32765(17) -0.07497(17) 0.0476(7) Uani 1 1 d .
C19 C 0.7171(3) 0.28849(16) -0.02255(16) 0.0453(7) Uani 1 1 d .
C20 C 0.5089(3) 0.38387(18) -0.04013(19) 0.0559(8) Uani 1 1 d .
H20 H 0.5369 0.3959 0.0156 0.067 Uiso 1 1 calc R
C21 C 0.3894(3) 0.42219(19) -0.0866(2) 0.0677(9) Uani 1 1 d .
H21 H 0.3364 0.4592 -0.0624 0.081 Uiso 1 1 calc R
C22 C 0.3496(4) 0.4048(2) -0.1696(2) 0.0757(10) Uani 1 1 d .
H22 H 0.2701 0.4310 -0.2016 0.091 Uiso 1 1 calc R
C23 C 0.4266(3) 0.3490(2) -0.2054(2) 0.0697(9) Uani 1 1 d .
H23 H 0.3987 0.3384 -0.2614 0.084 Uiso 1 1 calc R
C24 C 0.7019(3) 0.27064(18) 0.06552(16) 0.0484(7) Uani 1 1 d .
C25 C 0.6111(3) 0.20082(17) 0.07885(15) 0.0449(7) Uani 1 1 d .
C26 C 0.5378(3) 0.15215(18) 0.01493(17) 0.0533(7) Uani 1 1 d .
H26 H 0.5481 0.1625 -0.0386 0.064 Uiso 1 1 calc R
C27 C 0.4510(3) 0.08939(19) 0.02908(19) 0.0605(8) Uani 1 1 d .
H27 H 0.4018 0.0583 -0.0148 0.073 Uiso 1 1 calc R
C28 C 0.4361(3) 0.07197(18) 0.1079(2) 0.0591(8) Uani 1 1 d .
C29 C 0.5078(3) 0.11867(19) 0.17332(18) 0.0573(8) Uani 1 1 d .
H29 H 0.4986 0.1070 0.2267 0.069 Uiso 1 1 calc R
C30 C 0.5936(3) 0.18310(18) 0.15813(17) 0.0517(7) Uani 1 1 d .
H30 H 0.6404 0.2152 0.2018 0.062 Uiso 1 1 calc R
C31 C 0.3223(5) -0.0107(3) 0.1935(3) 0.1173(15) Uani 1 1 d .
H31A H 0.2578 -0.0564 0.1898 0.176 Uiso 1 1 calc R
H31B H 0.2796 0.0359 0.2142 0.176 Uiso 1 1 calc R
H31C H 0.4122 -0.0237 0.2301 0.176 Uiso 1 1 calc R

loop_
_atom_site_aniso_label
_atom_site_aniso_U_11
_atom_site_aniso_U_22
_atom_site_aniso_U_33
_atom_site_aniso_U_23
_atom_site_aniso_U_13
_atom_site_aniso_U_12
P1 0.0574(4) 0.0473(5) 0.0419(4) 0.0027(3) 0.0196(3) 0.0004(3)
O1 0.0804(13) 0.0596(13) 0.0505(12) 0.0123(10) 0.0270(10) -0.0030(10)
O2 0.0775(13) 0.0584(13) 0.0537(12) 0.0062(10) 0.0300(10) -0.0040(11)
O3 0.0800(14) 0.0874(16) 0.0411(12) -0.0134(12) 0.0203(10) -0.0202(12)
O4 0.1234(19) 0.0681(15) 0.0812(17) 0.0024(13) 0.0494(15) -0.0178(14)
C1 0.0661(19) 0.057(2) 0.066(2) -0.0081(17) 0.0092(16) 0.0105(17)
C2 0.099(3) 0.050(2) 0.082(3) -0.0117(19) 0.020(2) 0.006(2)
C3 0.081(2) 0.064(2) 0.059(2) -0.0095(17) 0.0213(17) -0.0145(18)
C4 0.0594(18) 0.074(2) 0.0514(18) -0.0052(17) 0.0211(14) -0.0041(17)
C5 0.0640(18) 0.0512(17) 0.0450(16) -0.0006(14) 0.0197(14) 0.0058(15)
C6 0.0543(16) 0.0449(16) 0.0358(14) 0.0007(12) 0.0177(12) 0.0056(13)
C7 0.0660(18) 0.0468(16) 0.0530(18) -0.0001(15) 0.0225(15) 0.0046(14)
C8 0.076(2) 0.071(2) 0.058(2) -0.0046(18) 0.0284(16) 0.0108(18)
C9 0.107(3) 0.079(3) 0.073(2) -0.028(2) 0.032(2) 0.010(2)
C10 0.120(3) 0.050(2) 0.099(3) -0.028(2) 0.038(2) -0.008(2)
C11 0.095(2) 0.0458(19) 0.081(2) -0.0063(18) 0.0338(19) -0.0054(17)
C12 0.0570(16) 0.0430(16) 0.0457(16) 0.0007(13) 0.0133(13) 0.0030(13)
C13 0.0577(16) 0.0491(17) 0.0393(15) -0.0027(13) 0.0209(13) -0.0031(13)
C14 0.0588(17) 0.0513(18) 0.0457(16) 0.0011(14) 0.0250(14) 0.0081(15)
C15 0.092(2) 0.094(3) 0.0389(16) -0.0096(17) 0.0304(16) -0.015(2)
C16 0.087(2) 0.082(2) 0.0388(16) -0.0115(17) 0.0148(16) -0.0183(19)
C17 0.0620(18) 0.0637(19) 0.0398(16) 0.0029(15) 0.0116(14) -0.0143(15)
C18 0.0489(15) 0.0542(17) 0.0419(15) 0.0011(14) 0.0144(12) -0.0087(13)
C19 0.0516(15) 0.0513(16) 0.0348(14) -0.0022(13) 0.0131(12) -0.0063(13)
C20 0.0555(17) 0.0612(19) 0.0526(18) 0.0003(16) 0.0152(15) -0.0041(15)
C21 0.0604(19) 0.062(2) 0.082(3) 0.0060(19) 0.0184(18) -0.0002(16)
C22 0.064(2) 0.076(2) 0.081(3) 0.026(2) 0.0004(19) -0.0063(18)
C23 0.070(2) 0.084(2) 0.0502(19) 0.0131(19) 0.0022(17) -0.020(2)
C24 0.0458(15) 0.068(2) 0.0338(15) -0.0008(15) 0.0136(12) 0.0038(14)
C25 0.0431(14) 0.0593(17) 0.0347(14) 0.0050(14) 0.0134(12) 0.0089(13)
C26 0.0661(18) 0.0597(19) 0.0374(16) 0.0031(14) 0.0184(14) 0.0003(15)
C27 0.0758(19) 0.0577(19) 0.0508(19) -0.0050(16) 0.0194(15) -0.0027(16)
C28 0.0672(19) 0.0528(19) 0.064(2) 0.0034(17) 0.0291(16) 0.0021(16)
C29 0.0678(18) 0.067(2) 0.0445(17) 0.0100(16) 0.0274(15) 0.0089(16)
C30 0.0529(16) 0.0653(19) 0.0389(15) -0.0030(15) 0.0139(13) 0.0075(15)
C31 0.173(4) 0.097(3) 0.105(3) -0.001(3) 0.081(3) -0.034(3)

loop_
_atom_type_symbol
_atom_type_description
_atom_type_scat_dispersion_real
_atom_type_scat_dispersion_imag
_atom_type_scat_source
C C 0.0033 0.0016 'International Tables Vol C Tables 4.2.6.8 and 6.1.1.4'
H H 0.0000 0.0000 'International Tables Vol C Tables 4.2.6.8 and 6.1.1.4'
O O 0.0106 0.0060 'International Tables Vol C Tables 4.2.6.8 and 6.1.1.4'
P P 0.1023 0.0942 'International Tables Vol C Tables 4.2.6.8 and 6.1.1.4'

loop_
_geom_angle_atom_site_label_1
_geom_angle_atom_site_label_2
_geom_angle_atom_site_label_3
_geom_angle
O1 P1 C6 114.09(12)
O1 P1 C12 112.49(12)
C6 P1 C12 108.26(12)
O1 P1 C13 112.27(12)
C6 P1 C13 105.95(12)
C12 P1 C13 102.99(12)
C28 O4 C31 118.2(3)
C2 C1 C6 120.2(3)
C2 C1 H1 119.9
C6 C1 H1 119.9
C3 C2 C1 120.6(3)
C3 C2 H2 119.7
C1 C2 H2 119.7
C2 C3 C4 119.8(3)
C2 C3 H3 120.1
C4 C3 H3 120.1
C3 C4 C5 119.7(3)
C3 C4 H4 120.1
C5 C4 H4 120.1
C6 C5 C4 120.8(3)
C6 C5 H5 119.6
C4 C5 H5 119.6
C5 C6 C1 118.8(3)
C5 C6 P1 119.6(2)
C1 C6 P1 121.4(2)
C8 C7 C12 120.3(3)
C8 C7 H7 119.9
C12 C7 H7 119.9
C9 C8 C7 120.0(3)
C9 C8 H8 120.0
C7 C8 H8 120.0
C10 C9 C8 121.0(3)
C10 C9 H9 119.5
C8 C9 H9 119.5
C9 C10 C11 119.5(3)
C9 C10 H10 120.3
C11 C10 H10 120.3
C12 C11 C10 120.6(3)
C12 C11 H11 119.7
C10 C11 H11 119.7
C11 C12 C7 118.6(3)
C11 C12 P1 116.8(2)
C7 C12 P1 124.5(2)
C19 C13 C14 120.4(2)
C19 C13 P1 123.1(2)
C14 C13 P1 116.40(19)
O2 C14 C15 121.8(3)
O2 C14 C13 119.0(3)
C15 C14 C13 119.1(3)
C14 C15 C16 114.6(2)
C14 C15 H15A 108.6
C16 C15 H15A 108.6
C14 C15 H15B 108.6
C16 C15 H15B 108.6
H15A C15 H15B 107.6
C17 C16 C15 112.5(3)
C17 C16 H16A 109.1
C15 C16 H16A 109.1
C17 C16 H16B 109.1
C15 C16 H16B 109.1
H16A C16 H16B 107.8
C23 C17 C18 118.8(3)
C23 C17 C16 120.9(3)
C18 C17 C16 120.4(3)
C20 C18 C17 119.1(3)
C20 C18 C19 119.4(2)
C17 C18 C19 121.5(3)
C13 C19 C18 123.8(2)
C13 C19 C24 121.4(2)
C18 C19 C24 114.4(2)
C21 C20 C18 121.4(3)
C21 C20 H20 119.3
C18 C20 H20 119.3
C20 C21 C22 119.0(3)
C20 C21 H21 120.5
C22 C21 H21 120.5
C23 C22 C21 120.6(3)
C23 C22 H22 119.7
C21 C22 H22 119.7
C22 C23 C17 121.1(3)
C22 C23 H23 119.5
C17 C23 H23 119.5
O3 C24 C25 123.1(2)
O3 C24 C19 118.8(2)
C25 C24 C19 117.8(2)
C26 C25 C30 117.6(3)
C26 C25 C24 122.9(2)
C30 C25 C24 119.5(2)
C27 C26 C25 121.4(3)
C27 C26 H26 119.3
C25 C26 H26 119.3
C26 C27 C28 120.3(3)
C26 C27 H27 119.8
C28 C27 H27 119.8
C27 C28 O4 115.8(3)
C27 C28 C29 120.1(3)
O4 C28 C29 124.2(3)
C28 C29 C30 119.1(3)
C28 C29 H29 120.4
C30 C29 H29 120.4
C29 C30 C25 121.4(3)
C29 C30 H30 119.3
C25 C30 H30 119.3
O4 C31 H31A 109.5
O4 C31 H31B 109.5
H31A C31 H31B 109.5
O4 C31 H31C 109.5
H31A C31 H31C 109.5
H31B C31 H31C 109.5

loop_
_geom_bond_atom_site_label_1
_geom_bond_atom_site_label_2
_geom_bond_distance
P1 O1 1.4755(19)
P1 C6 1.800(3)
P1 C12 1.808(3)
P1 C13 1.821(3)
O2 C14 1.206(3)
O3 C24 1.219(3)
O4 C28 1.377(3)
O4 C31 1.395(4)
C1 C2 1.377(4)
C1 C6 1.383(4)
C1 H1 0.9300
C2 C3 1.371(4)
C2 H2 0.9300
C3 C4 1.372(4)
C3 H3 0.9300
C4 C5 1.384(4)
C4 H4 0.9300
C5 C6 1.380(4)
C5 H5 0.9300
C7 C8 1.377(4)
C7 C12 1.394(4)
C7 H7 0.9300
C8 C9 1.367(5)
C8 H8 0.9300
C9 C10 1.366(5)
C9 H9 0.9300
C10 C11 1.386(5)
C10 H10 0.9300
C11 C12 1.385(4)
C11 H11 0.9300
C13 C19 1.346(4)
C13 C14 1.510(4)
C14 C15 1.494(4)
C15 C16 1.519(4)
C15 H15A 0.9700
C15 H15B 0.9700
C16 C17 1.501(4)
C16 H16A 0.9700
C16 H16B 0.9700
C17 C23 1.380(4)
C17 C18 1.411(4)
C18 C20 1.390(4)
C18 C19 1.486(4)
C19 C24 1.529(4)
C20 C21 1.379(4)
C20 H20 0.9300
C21 C22 1.381(5)
C21 H21 0.9300
C22 C23 1.379(5)
C22 H22 0.9300
C23 H23 0.9300
C24 C25 1.475(4)
C25 C26 1.391(4)
C25 C30 1.393(4)
C26 C27 1.367(4)
C26 H26 0.9300
C27 C28 1.377(4)
C27 H27 0.9300
C28 C29 1.385(4)
C29 C30 1.386(4)
C29 H29 0.9300
C30 H30 0.9300
C31 H31A 0.9600
C31 H31B 0.9600
C31 H31C 0.9600
